data_7233221
loop_
_publ_author_name
'Ross D. Jansen-van Vuuren'
'Almantas Pivrikas'
'Ajay K. Pandey'
'Paul L. Burn'

_publ_section_title
;
 Colour selective organic photodetectors utilizing ketocyanine-cored
 dendrimers
;
_journal_name_full 'Journal of Materials Chemistry C'
_journal_page_first 3532
_journal_page_last 3543
_journal_paper_doi 10.1039/C3TC30472H
_journal_volume 1
_journal_year 2013
_chemical_compound_source 'synthesis as described'
_chemical_formula_moiety '(C31 H34 N2 O1),0.5(H2O) '
_chemical_formula_sum 'C31 H35 N2 O1.5'
_chemical_formula_weight 459.61
_space_group_IT_number 14
_space_group_name_Hall '-P 2yn'
_space_group_name_H-M_alt 'P 1 21/n 1'
_symmetry_cell_setting monoclinic
_symmetry_Int_Tables_number 14
_symmetry_space_group_name_Hall '-P 2yn'
_symmetry_space_group_name_H-M 'P 1 21/n 1'
_atom_sites_solution_hydrogens geom
_atom_sites_solution_primary direct
_atom_sites_solution_secondary difmap
_cell_angle_alpha 90
_cell_angle_beta 105.150(17)
_cell_angle_gamma 90
_cell_formula_units_Z 4
_cell_length_a 11.0893(19)
_cell_length_b 15.523(2)
_cell_length_c 15.895(3)
_cell_measurement_reflns_used 1699
_cell_measurement_temperature 293(2)
_cell_measurement_theta_max 62.6896
_cell_measurement_theta_min 4.0479
_cell_measurement_wavelength 1.5418
_cell_volume 2641.1(8)
_computing_cell_refinement
;
CrysAlisPro, Oxford Diffraction Ltd.,
Version 1.171.33.66 (release 28-04-2010 CrysAlis171 .NET)
(compiled Apr 28 2010,14:27:37)
;
_computing_data_collection
;
CrysAlisPro, Oxford Diffraction Ltd.,
Version 1.171.33.66 (release 28-04-2010 CrysAlis171 .NET)
(compiled Apr 28 2010,14:27:37)
;
_computing_data_reduction
;
CrysAlisPro, Oxford Diffraction Ltd.,
Version 1.171.33.66 (release 28-04-2010 CrysAlis171 .NET)
(compiled Apr 28 2010,14:27:37)
;
_computing_molecular_graphics 'Ortep-3 for Windows (Farrugia, 1997)'
_computing_publication_material 'WinGX publication routines (Farrugia, 1999)'
_computing_structure_refinement 'SHELXL-97 (Sheldrick, 1997)'
_computing_structure_solution 'SHELXS-86 (Sheldrick, 1986)'
_diffrn_ambient_temperature 293(2)
_diffrn_detector_area_resol_mean 16.0696
_diffrn_measured_fraction_theta_full 0.984
_diffrn_measured_fraction_theta_max 0.984
_diffrn_measurement_device_type 'Xcalibur, Sapphire3, Gemini ultra'
_diffrn_measurement_method '\w scans'
_diffrn_orient_matrix_UB_11 0.0963682
_diffrn_orient_matrix_UB_12 -0.0369271
_diffrn_orient_matrix_UB_13 0.0798038
_diffrn_orient_matrix_UB_21 0.1063427
_diffrn_orient_matrix_UB_22 0.026791
_diffrn_orient_matrix_UB_23 -0.0404066
_diffrn_orient_matrix_UB_31 0.0080689
_diffrn_orient_matrix_UB_32 0.088161
_diffrn_orient_matrix_UB_33 0.0458135
_diffrn_radiation_monochromator graphite
_diffrn_radiation_probe x-ray
_diffrn_radiation_type CuK\a
_diffrn_radiation_wavelength 1.5418
_diffrn_reflns_av_R_equivalents 0.0393
_diffrn_reflns_av_unetI/netI 0.0521
_diffrn_reflns_limit_h_max 12
_diffrn_reflns_limit_h_min -12
_diffrn_reflns_limit_k_max 17
_diffrn_reflns_limit_k_min -14
_diffrn_reflns_limit_l_max 18
_diffrn_reflns_limit_l_min -18
_diffrn_reflns_number 11637
_diffrn_reflns_theta_full 62.5
_diffrn_reflns_theta_max 62.5
_diffrn_reflns_theta_min 4.05
_exptl_absorpt_coefficient_mu 0.547
_exptl_absorpt_correction_T_max 1
_exptl_absorpt_correction_T_min 0.63412
_exptl_absorpt_correction_type multi-scan
_exptl_absorpt_process_details
;
CrysAlisPro, Oxford Diffraction Ltd.,
Version 1.171.33.66 (release 28-04-2010 CrysAlis171 .NET)
(compiled Apr 28 2010,14:27:37)
Empirical absorption correction using spherical harmonics,
implemented in SCALE3 ABSPACK scaling algorithm.
;
_exptl_crystal_colour purple
_exptl_crystal_density_diffrn 1.156
_exptl_crystal_density_method 'not measured'
_exptl_crystal_description prism
_exptl_crystal_F_000 988
_exptl_crystal_size_max 0.1
_exptl_crystal_size_mid 0.07
_exptl_crystal_size_min 0.05
_refine_diff_density_max 0.107
_refine_diff_density_min -0.159
_refine_diff_density_rms 0.029
_refine_ls_extinction_method none
_refine_ls_goodness_of_fit_ref 0.763
_refine_ls_hydrogen_treatment constr
_refine_ls_matrix_type full
_refine_ls_number_parameters 319
_refine_ls_number_reflns 4143
_refine_ls_number_restraints 0
_refine_ls_restrained_S_all 0.763
_refine_ls_R_factor_all 0.0846
_refine_ls_R_factor_gt 0.0392
_refine_ls_shift/su_max 0
_refine_ls_shift/su_mean 0
_refine_ls_structure_factor_coef Fsqd
_refine_ls_weighting_details 'calc w=1/[\s^2^(Fo^2^)+(0.0505P)^2^+0.0000P] where P=(Fo^2^+2Fc^2^)/3'
_refine_ls_weighting_scheme calc
_refine_ls_wR_factor_gt 0.0886
_refine_ls_wR_factor_ref 0.0972
_reflns_number_gt 2009
_reflns_number_total 4143
_reflns_threshold_expression >2sigma(I)
_cod_data_source_file J-Mat-Chem-C-2013-1-3532.cif
_cod_data_source_block 541rv1
_cod_original_cell_volume 2641.0(7)
_cod_original_formula_sum 'C31 H35 N2 O1.50'
_cod_database_code 7233221

loop_
_symmetry_equiv_pos_as_xyz
'x, y, z'
'-x+1/2, y+1/2, -z+1/2'
'-x, -y, -z'
'x-1/2, -y-1/2, z-1/2'

loop_
_atom_site_label
_atom_site_type_symbol
_atom_site_fract_x
_atom_site_fract_y
_atom_site_fract_z
_atom_site_U_iso_or_equiv
_atom_site_adp_type
_atom_site_occupancy
_atom_site_symmetry_multiplicity
_atom_site_calc_flag
_atom_site_refinement_flags
_atom_site_disorder_assembly
_atom_site_disorder_group
C1 C 0.24281(19) 0.20611(12) 0.21647(13) 0.0579(5) Uani 1 1 d . . .
C2 C 0.19396(18) 0.11389(12) 0.20911(13) 0.0591(5) Uani 1 1 d . . .
C3 C 0.07076(19) 0.12328(13) 0.14167(14) 0.0618(5) Uani 1 1 d . . .
C4 C -0.0175(2) 0.06340(14) 0.10435(16) 0.0820(7) Uani 1 1 d . . .
H4 H -0.0066 0.0058 0.1206 0.098 Uiso 1 1 calc R . .
C5 C -0.1239(2) 0.08980(18) 0.04187(18) 0.0951(8) Uani 1 1 d . . .
H5 H -0.1849 0.0497 0.0164 0.114 Uiso 1 1 calc R . .
C6 C -0.1391(2) 0.17455(19) 0.01775(17) 0.0915(8) Uani 1 1 d . . .
H6 H -0.2106 0.191 -0.0243 0.11 Uiso 1 1 calc R . .
C7 C -0.0514(2) 0.23630(15) 0.05393(15) 0.0751(7) Uani 1 1 d . . .
H7 H -0.0622 0.2938 0.0372 0.09 Uiso 1 1 calc R . .
C8 C 0.05297(19) 0.20892(13) 0.11601(13) 0.0599(5) Uani 1 1 d . . .
C9 C 0.1669(2) 0.34960(12) 0.15122(15) 0.0779(7) Uani 1 1 d . . .
H9A H 0.1775 0.3775 0.2066 0.117 Uiso 1 1 calc R . .
H9B H 0.0929 0.3712 0.1109 0.117 Uiso 1 1 calc R . .
H9C H 0.2381 0.3612 0.1293 0.117 Uiso 1 1 calc R . .
C10 C 0.27916(19) 0.05056(12) 0.17654(14) 0.0737(7) Uani 1 1 d . . .
H10A H 0.3569 0.0445 0.2202 0.111 Uiso 1 1 calc R . .
H10B H 0.2947 0.0724 0.1238 0.111 Uiso 1 1 calc R . .
H10C H 0.2388 -0.0045 0.1653 0.111 Uiso 1 1 calc R . .
C11 C 0.1741(2) 0.08263(13) 0.29647(13) 0.0786(7) Uani 1 1 d . . .
H11A H 0.2537 0.0761 0.3381 0.118 Uiso 1 1 calc R . .
H11B H 0.1314 0.0282 0.2881 0.118 Uiso 1 1 calc R . .
H11C H 0.1249 0.1241 0.3177 0.118 Uiso 1 1 calc R . .
C12 C 0.35194(19) 0.23779(13) 0.26663(14) 0.0669(6) Uani 1 1 d . . .
H12 H 0.3626 0.2972 0.2662 0.08 Uiso 1 1 calc R . .
C13 C 0.45195(19) 0.18906(13) 0.31997(13) 0.0665(6) Uani 1 1 d . . .
H13 H 0.441 0.1298 0.3222 0.08 Uiso 1 1 calc R . .
C14 C 0.56075(19) 0.22175(13) 0.36735(13) 0.0631(6) Uani 1 1 d . . .
C15 C 0.5974(2) 0.31489(13) 0.37789(15) 0.0733(6) Uani 1 1 d . . .
H15A H 0.5363 0.3477 0.3986 0.088 Uiso 1 1 calc R . .
H15B H 0.6033 0.339 0.3228 0.088 Uiso 1 1 calc R . .
C16 C 0.7245(2) 0.31711(13) 0.44472(15) 0.0737(6) Uani 1 1 d . . .
H16A H 0.7841 0.3497 0.4225 0.088 Uiso 1 1 calc R . .
H16B H 0.7175 0.3435 0.4986 0.088 Uiso 1 1 calc R . .
C17 C 0.76487(19) 0.22485(13) 0.45970(14) 0.0642(6) Uani 1 1 d . . .
C18 C 0.6636(2) 0.16842(14) 0.41495(14) 0.0674(6) Uani 1 1 d . . .
C19 C 0.87538(19) 0.19527(13) 0.50797(13) 0.0667(6) Uani 1 1 d . . .
H19 H 0.8892 0.1362 0.5076 0.08 Uiso 1 1 calc R . .
C20 C 0.97259(19) 0.24709(13) 0.55951(14) 0.0680(6) Uani 1 1 d . . .
H20 H 0.9575 0.3061 0.5589 0.082 Uiso 1 1 calc R . .
C21 C 1.08494(19) 0.22033(12) 0.60951(14) 0.0586(5) Uani 1 1 d . . .
C22 C 1.14334(18) 0.13031(12) 0.61679(13) 0.0582(5) Uani 1 1 d . . .
C23 C 1.26489(18) 0.14472(12) 0.68532(13) 0.0584(5) Uani 1 1 d . . .
C24 C 1.3570(2) 0.08821(14) 0.72384(15) 0.0744(6) Uani 1 1 d . . .
H24 H 1.3525 0.0307 0.7068 0.089 Uiso 1 1 calc R . .
C25 C 1.4579(2) 0.11804(16) 0.78900(16) 0.0823(7) Uani 1 1 d . . .
H25 H 1.5207 0.0801 0.8165 0.099 Uiso 1 1 calc R . .
C26 C 1.4654(2) 0.20336(17) 0.81308(15) 0.0803(7) Uani 1 1 d . . .
H26 H 1.5336 0.2221 0.8568 0.096 Uiso 1 1 calc R . .
C27 C 1.37416(19) 0.26182(14) 0.77408(14) 0.0690(6) Uani 1 1 d . . .
H27 H 1.38 0.3196 0.7901 0.083 Uiso 1 1 calc R . .
C28 C 1.27380(18) 0.23085(12) 0.71029(14) 0.0583(5) Uani 1 1 d . . .
C29 C 1.1492(2) 0.36654(12) 0.67252(15) 0.0790(7) Uani 1 1 d . . .
H29A H 1.1358 0.3942 0.6168 0.119 Uiso 1 1 calc R . .
H29B H 1.2214 0.3909 0.7124 0.119 Uiso 1 1 calc R . .
H29C H 1.0774 0.3751 0.6946 0.119 Uiso 1 1 calc R . .
C30 C 1.1665(2) 0.10411(13) 0.52894(13) 0.0743(6) Uani 1 1 d . . .
H30A H 1.0879 0.0956 0.4868 0.111 Uiso 1 1 calc R . .
H30B H 1.2137 0.0515 0.536 0.111 Uiso 1 1 calc R . .
H30C H 1.2124 0.1488 0.5093 0.111 Uiso 1 1 calc R . .
C31 C 1.0667(2) 0.06020(12) 0.64777(14) 0.0782(7) Uani 1 1 d . . .
H31A H 0.9898 0.051 0.604 0.117 Uiso 1 1 calc R . .
H31B H 1.0488 0.0783 0.701 0.117 Uiso 1 1 calc R . .
H31C H 1.1137 0.0075 0.6576 0.117 Uiso 1 1 calc R . .
N1 N 0.15498(15) 0.25691(9) 0.16166(11) 0.0615(5) Uani 1 1 d . . .
N2 N 1.16868(15) 0.27483(9) 0.66299(11) 0.0626(5) Uani 1 1 d . . .
O1 O 0.66473(14) 0.08853(10) 0.41760(11) 0.0935(5) Uani 1 1 d . . .
O2 O -0.0526(4) 0.4690(3) -0.0231(3) 0.173(2) Uani 0.5 1 d P . .
H2A H -0.0683 0.5137 0.0105 0.208 Uiso 0.5 1 d PR . .
H2B H -0.0033 0.4906 -0.0581 0.208 Uiso 0.5 1 d PR . .

loop_
_atom_site_aniso_label
_atom_site_aniso_U_11
_atom_site_aniso_U_22
_atom_site_aniso_U_33
_atom_site_aniso_U_23
_atom_site_aniso_U_13
_atom_site_aniso_U_12
C1 0.0630(13) 0.0558(12) 0.0574(14) 0.0025(11) 0.0199(12) 0.0075(11)
C2 0.0641(13) 0.0520(11) 0.0635(14) 0.0027(10) 0.0205(11) 0.0032(10)
C3 0.0619(13) 0.0600(13) 0.0650(14) -0.0063(11) 0.0190(11) 0.0003(11)
C4 0.0804(17) 0.0700(14) 0.0954(19) -0.0111(14) 0.0226(16) -0.0033(14)
C5 0.0745(18) 0.104(2) 0.100(2) -0.0303(17) 0.0116(16) -0.0090(16)
C6 0.0715(17) 0.113(2) 0.0837(19) -0.0120(17) 0.0099(14) 0.0173(16)
C7 0.0680(15) 0.0843(16) 0.0723(17) -0.0035(13) 0.0171(13) 0.0120(14)
C8 0.0587(13) 0.0641(14) 0.0582(14) 0.0002(11) 0.0176(11) 0.0092(11)
C9 0.0872(16) 0.0555(13) 0.0914(18) 0.0067(12) 0.0241(14) 0.0071(12)
C10 0.0821(15) 0.0606(13) 0.0769(16) -0.0013(12) 0.0180(13) 0.0125(12)
C11 0.0866(16) 0.0814(15) 0.0722(17) 0.0130(13) 0.0287(13) -0.0016(12)
C12 0.0676(14) 0.0583(12) 0.0733(16) 0.0009(11) 0.0159(13) 0.0011(11)
C13 0.0716(15) 0.0605(13) 0.0662(15) -0.0034(11) 0.0160(12) 0.0019(12)
C14 0.0626(14) 0.0636(13) 0.0622(15) -0.0041(11) 0.0145(12) 0.0007(11)
C15 0.0747(15) 0.0630(13) 0.0823(16) 0.0016(12) 0.0208(13) -0.0007(11)
C16 0.0731(15) 0.0688(14) 0.0801(17) -0.0113(12) 0.0217(13) -0.0061(11)
C17 0.0639(14) 0.0641(13) 0.0635(15) -0.0059(11) 0.0148(12) -0.0026(12)
C18 0.0712(14) 0.0603(14) 0.0661(13) -0.0061(12) 0.0101(11) 0.0011(12)
C19 0.0683(14) 0.0679(13) 0.0645(15) -0.0069(12) 0.0185(12) -0.0046(12)
C20 0.0679(15) 0.0618(13) 0.0739(16) -0.0104(11) 0.0179(13) -0.0052(11)
C21 0.0591(13) 0.0576(12) 0.0615(14) -0.0112(11) 0.0199(11) -0.0108(11)
C22 0.0647(14) 0.0528(11) 0.0585(13) -0.0083(10) 0.0186(11) -0.0110(10)
C23 0.0622(13) 0.0563(13) 0.0590(13) -0.0068(11) 0.0199(11) -0.0066(11)
C24 0.0776(16) 0.0640(13) 0.0795(17) -0.0042(13) 0.0167(14) -0.0012(13)
C25 0.0732(16) 0.0880(18) 0.0836(18) -0.0018(15) 0.0166(14) 0.0078(14)
C26 0.0626(15) 0.0996(19) 0.0757(17) -0.0142(15) 0.0127(13) -0.0102(14)
C27 0.0681(14) 0.0705(14) 0.0701(16) -0.0149(12) 0.0209(12) -0.0138(12)
C28 0.0561(13) 0.0604(12) 0.0614(14) -0.0086(11) 0.0206(12) -0.0097(11)
C29 0.0795(16) 0.0555(13) 0.1013(19) -0.0145(13) 0.0222(14) -0.0029(12)
C30 0.0845(16) 0.0700(13) 0.0685(15) -0.0165(12) 0.0203(13) -0.0016(12)
C31 0.0866(16) 0.0691(14) 0.0774(17) -0.0023(12) 0.0184(13) -0.0262(12)
N1 0.0649(11) 0.0501(9) 0.0692(12) 0.0044(9) 0.0168(10) 0.0063(9)
N2 0.0621(11) 0.0514(9) 0.0734(13) -0.0140(9) 0.0162(10) -0.0077(9)
O1 0.0882(11) 0.0620(10) 0.1114(13) -0.0055(9) -0.0074(9) 0.0014(8)
O2 0.149(4) 0.152(4) 0.214(6) -0.065(4) 0.039(4) 0.020(3)

loop_
_atom_type_symbol
_atom_type_description
_atom_type_scat_dispersion_real
_atom_type_scat_dispersion_imag
_atom_type_scat_source
C C 0.0181 0.0091 'International Tables Vol C Tables 4.2.6.8 and 6.1.1.4'
H H 0 0 'International Tables Vol C Tables 4.2.6.8 and 6.1.1.4'
N N 0.0311 0.018 'International Tables Vol C Tables 4.2.6.8 and 6.1.1.4'
O O 0.0492 0.0322 'International Tables Vol C Tables 4.2.6.8 and 6.1.1.4'

loop_
_geom_angle_atom_site_label_1
_geom_angle_atom_site_label_2
_geom_angle_atom_site_label_3
_geom_angle
_geom_angle_site_symmetry_1
_geom_angle_site_symmetry_3
C12 C1 N1 122.74(18) . .
C12 C1 C2 129.10(18) . .
N1 C1 C2 108.16(16) . .
C3 C2 C1 101.64(16) . .
C3 C2 C11 110.81(17) . .
C1 C2 C11 110.99(17) . .
C3 C2 C10 110.10(16) . .
C1 C2 C10 112.80(17) . .
C11 C2 C10 110.23(17) . .
C4 C3 C8 119.5(2) . .
C4 C3 C2 130.98(19) . .
C8 C3 C2 109.52(17) . .
C3 C4 C5 119.1(2) . .
C6 C5 C4 120.2(2) . .
C5 C6 C7 122.0(2) . .
C8 C7 C6 116.9(2) . .
C7 C8 C3 122.3(2) . .
C7 C8 N1 128.72(19) . .
C3 C8 N1 109.01(17) . .
C1 C12 C13 126.43(19) . .
C14 C13 C12 125.3(2) . .
C13 C14 C18 123.00(19) . .
C13 C14 C15 127.16(19) . .
C18 C14 C15 109.82(17) . .
C14 C15 C16 105.85(17) . .
C17 C16 C15 105.77(17) . .
C19 C17 C18 123.03(19) . .
C19 C17 C16 127.29(19) . .
C18 C17 C16 109.67(18) . .
O1 C18 C14 126.0(2) . .
O1 C18 C17 125.8(2) . .
C14 C18 C17 108.20(18) . .
C17 C19 C20 125.2(2) . .
C21 C20 C19 127.36(19) . .
C20 C21 N2 122.87(18) . .
C20 C21 C22 129.00(18) . .
N2 C21 C22 108.11(16) . .
C23 C22 C21 101.49(15) . .
C23 C22 C31 109.70(16) . .
C21 C22 C31 114.29(17) . .
C23 C22 C30 111.33(17) . .
C21 C22 C30 109.88(17) . .
C31 C22 C30 109.92(16) . .
C24 C23 C28 120.06(19) . .
C24 C23 C22 130.56(18) . .
C28 C23 C22 109.35(17) . .
C23 C24 C25 118.9(2) . .
C26 C25 C24 120.4(2) . .
C25 C26 C27 121.7(2) . .
C26 C27 C28 117.1(2) . .
C27 C28 N2 128.82(18) . .
C27 C28 C23 121.8(2) . .
N2 C28 C23 109.32(17) . .
C1 N1 C8 111.65(15) . .
C1 N1 C9 124.64(17) . .
C8 N1 C9 123.70(17) . .
C21 N2 C28 111.58(16) . .
C21 N2 C29 124.92(17) . .
C28 N2 C29 123.46(17) . .

loop_
_geom_bond_atom_site_label_1
_geom_bond_atom_site_label_2
_geom_bond_distance
_geom_bond_site_symmetry_2
C1 C12 1.356(3) .
C1 N1 1.373(2) .
C1 C2 1.524(3) .
C2 C3 1.507(3) .
C2 C11 1.540(3) .
C2 C10 1.544(3) .
C3 C4 1.368(3) .
C3 C8 1.389(3) .
C4 C5 1.390(3) .
C5 C6 1.368(3) .
C6 C7 1.379(3) .
C7 C8 1.377(3) .
C8 N1 1.390(2) .
C9 N1 1.458(2) .
C12 C13 1.425(3) .
C13 C14 1.344(2) .
C14 C18 1.451(3) .
C14 C15 1.499(3) .
C15 C16 1.528(3) .
C16 C17 1.501(3) .
C17 C19 1.345(3) .
C17 C18 1.455(3) .
C18 O1 1.241(2) .
C19 C20 1.421(3) .
C20 C21 1.356(3) .
C21 N2 1.374(2) .
C21 C22 1.532(3) .
C22 C23 1.512(3) .
C22 C31 1.539(3) .
C22 C30 1.539(3) .
C23 C24 1.364(3) .
C23 C28 1.391(2) .
C24 C25 1.390(3) .
C25 C26 1.375(3) .
C26 C27 1.379(3) .
C27 C28 1.381(3) .
C28 N2 1.390(2) .
C29 N2 1.454(2) .
O2 O2 1.542(7) 3_565

loop_
_geom_torsion_atom_site_label_1
_geom_torsion_atom_site_label_2
_geom_torsion_atom_site_label_3
_geom_torsion_atom_site_label_4
_geom_torsion
_geom_torsion_site_symmetry_1
_geom_torsion_site_symmetry_2
_geom_torsion_site_symmetry_3
_geom_torsion_site_symmetry_4
C12 C1 C2 C3 -178.9(2) . . . .
N1 C1 C2 C3 1.3(2) . . . .
C12 C1 C2 C11 63.3(3) . . . .
N1 C1 C2 C11 -116.56(19) . . . .
C12 C1 C2 C10 -61.0(3) . . . .
N1 C1 C2 C10 119.17(18) . . . .
C1 C2 C3 C4 178.1(2) . . . .
C11 C2 C3 C4 -63.9(3) . . . .
C10 C2 C3 C4 58.3(3) . . . .
C1 C2 C3 C8 -0.7(2) . . . .
C11 C2 C3 C8 117.35(19) . . . .
C10 C2 C3 C8 -120.44(19) . . . .
C8 C3 C4 C5 -0.5(3) . . . .
C2 C3 C4 C5 -179.2(2) . . . .
C3 C4 C5 C6 0.5(4) . . . .
C4 C5 C6 C7 -0.2(4) . . . .
C5 C6 C7 C8 -0.1(4) . . . .
C6 C7 C8 C3 0.1(3) . . . .
C6 C7 C8 N1 179.3(2) . . . .
C4 C3 C8 C7 0.2(3) . . . .
C2 C3 C8 C7 179.12(19) . . . .
C4 C3 C8 N1 -179.2(2) . . . .
C2 C3 C8 N1 -0.2(2) . . . .
N1 C1 C12 C13 -174.8(2) . . . .
C2 C1 C12 C13 5.4(4) . . . .
C1 C12 C13 C14 178.1(2) . . . .
C12 C13 C14 C18 -174.8(2) . . . .
C12 C13 C14 C15 3.3(4) . . . .
C13 C14 C15 C16 174.8(2) . . . .
C18 C14 C15 C16 -6.9(2) . . . .
C14 C15 C16 C17 8.4(2) . . . .
C15 C16 C17 C19 174.1(2) . . . .
C15 C16 C17 C18 -7.2(2) . . . .
C13 C14 C18 O1 0.5(4) . . . .
C15 C14 C18 O1 -177.9(2) . . . .
C13 C14 C18 C17 -179.1(2) . . . .
C15 C14 C18 C17 2.5(3) . . . .
C19 C17 C18 O1 2.2(4) . . . .
C16 C17 C18 O1 -176.5(2) . . . .
C19 C17 C18 C14 -178.2(2) . . . .
C16 C17 C18 C14 3.1(3) . . . .
C18 C17 C19 C20 -173.7(2) . . . .
C16 C17 C19 C20 4.8(4) . . . .
C17 C19 C20 C21 179.6(2) . . . .
C19 C20 C21 N2 -174.2(2) . . . .
C19 C20 C21 C22 7.2(4) . . . .
C20 C21 C22 C23 -178.0(2) . . . .
N2 C21 C22 C23 3.3(2) . . . .
C20 C21 C22 C31 -60.0(3) . . . .
N2 C21 C22 C31 121.30(18) . . . .
C20 C21 C22 C30 64.1(3) . . . .
N2 C21 C22 C30 -114.59(18) . . . .
C21 C22 C23 C24 176.7(2) . . . .
C31 C22 C23 C24 55.4(3) . . . .
C30 C22 C23 C24 -66.5(3) . . . .
C21 C22 C23 C28 -1.5(2) . . . .
C31 C22 C23 C28 -122.78(19) . . . .
C30 C22 C23 C28 115.33(19) . . . .
C28 C23 C24 C25 1.1(3) . . . .
C22 C23 C24 C25 -176.9(2) . . . .
C23 C24 C25 C26 -1.0(4) . . . .
C24 C25 C26 C27 0.1(4) . . . .
C25 C26 C27 C28 0.8(3) . . . .
C26 C27 C28 N2 178.0(2) . . . .
C26 C27 C28 C23 -0.7(3) . . . .
C24 C23 C28 C27 -0.3(3) . . . .
C22 C23 C28 C27 178.16(19) . . . .
C24 C23 C28 N2 -179.18(19) . . . .
C22 C23 C28 N2 -0.8(2) . . . .
C12 C1 N1 C8 178.6(2) . . . .
C2 C1 N1 C8 -1.6(2) . . . .
C12 C1 N1 C9 -0.7(3) . . . .
C2 C1 N1 C9 179.17(18) . . . .
C7 C8 N1 C1 -178.1(2) . . . .
C3 C8 N1 C1 1.2(2) . . . .
C7 C8 N1 C9 1.1(3) . . . .
C3 C8 N1 C9 -179.59(19) . . . .
C20 C21 N2 C28 177.1(2) . . . .
C22 C21 N2 C28 -4.1(2) . . . .
C20 C21 N2 C29 -0.5(3) . . . .
C22 C21 N2 C29 178.31(19) . . . .
C27 C28 N2 C21 -175.7(2) . . . .
C23 C28 N2 C21 3.1(2) . . . .
C27 C28 N2 C29 1.9(3) . . . .
C23 C28 N2 C29 -179.25(19) . . . .
